data_4509151
loop_
_publ_author_name
'Weyna, David R.'
'Shattock, Tanise'
'Vishweshwar, Peddy'
'Zaworotko, Michael J.'

_publ_section_title
;
 Synthesis and Structural Characterization of Cocrystals and
 Pharmaceutical Cocrystals: Mechanochemistry vs Slow Evaporation from
 Solution
;
_journal_issue 2
_journal_name_full 'Crystal Growth &amp; Design'
_journal_page_first 1106
_journal_paper_doi 10.1021/cg800936d
_journal_volume 9
_journal_year 2009
_chemical_formula_sum 'C24 H20 N2 O2'
_chemical_formula_weight 368.42
_chemical_name_systematic
; 
 ? 
;
_space_group_IT_number 14
_symmetry_cell_setting monoclinic
_symmetry_space_group_name_Hall '-P 2ybc'
_symmetry_space_group_name_H-M 'P 1 21/c 1'
_atom_sites_solution_hydrogens geom
_atom_sites_solution_primary direct
_atom_sites_solution_secondary difmap
_audit_creation_method SHELXL-97
_cell_angle_alpha 90.00
_cell_angle_beta 108.614(3)
_cell_angle_gamma 90.00
_cell_formula_units_Z 2
_cell_length_a 11.7712(19)
_cell_length_b 5.9268(9)
_cell_length_c 13.954(2)
_cell_measurement_temperature 173(2)
_cell_volume 922.6(2)
_computing_cell_refinement 'Bruker SMART'
_computing_data_collection 'Bruker SMART'
_computing_data_reduction 'Bruker SAINT'
_computing_molecular_graphics 'Bruker SHELXTL'
_computing_publication_material 'Bruker SHELXTL'
_computing_structure_refinement 'SHELXL-97 (Sheldrick, 1997)'
_computing_structure_solution 'SHELXS-97 (Sheldrick, 1990)'
_diffrn_ambient_temperature 173(2)
_diffrn_measured_fraction_theta_full 0.909
_diffrn_measured_fraction_theta_max 0.909
_diffrn_measurement_device_type 'CCD area detector'
_diffrn_measurement_method 'phi and omega scans'
_diffrn_radiation_monochromator graphite
_diffrn_radiation_source 'fine-focus sealed tube'
_diffrn_radiation_type MoK\a
_diffrn_radiation_wavelength 0.71073
_diffrn_reflns_av_R_equivalents 0.0287
_diffrn_reflns_av_sigmaI/netI 0.0380
_diffrn_reflns_limit_h_max 13
_diffrn_reflns_limit_h_min -15
_diffrn_reflns_limit_k_max 7
_diffrn_reflns_limit_k_min -7
_diffrn_reflns_limit_l_max 18
_diffrn_reflns_limit_l_min -17
_diffrn_reflns_number 5443
_diffrn_reflns_theta_full 28.38
_diffrn_reflns_theta_max 28.38
_diffrn_reflns_theta_min 1.83
_exptl_absorpt_coefficient_mu 0.085
_exptl_absorpt_correction_T_max 1.000
_exptl_absorpt_correction_T_min 0.800
_exptl_absorpt_correction_type SABABS
_exptl_crystal_colour yellow
_exptl_crystal_density_diffrn 1.326
_exptl_crystal_density_meas 0
_exptl_crystal_density_method 'not measured'
_exptl_crystal_description block
_exptl_crystal_F_000 388
_exptl_crystal_size_max 0.30
_exptl_crystal_size_mid 0.14
_exptl_crystal_size_min 0.12
_refine_diff_density_max 0.268
_refine_diff_density_min -0.265
_refine_diff_density_rms 0.055
_refine_ls_extinction_coef 0.031(5)
_refine_ls_extinction_expression Fc^*^=kFc[1+0.001xFc^2^\l^3^/sin(2\q)]^-1/4^
_refine_ls_extinction_method SHELXL
_refine_ls_goodness_of_fit_ref 1.048
_refine_ls_hydrogen_treatment mixed
_refine_ls_matrix_type full
_refine_ls_number_parameters 128
_refine_ls_number_reflns 2108
_refine_ls_number_restraints 0
_refine_ls_restrained_S_all 1.048
_refine_ls_R_factor_all 0.0588
_refine_ls_R_factor_gt 0.0489
_refine_ls_shift/su_max 0.000
_refine_ls_shift/su_mean 0.000
_refine_ls_structure_factor_coef Fsqd
_refine_ls_weighting_details 'calc w=1/[\s^2^(Fo^2^)+(0.0644P)^2^+0.2431P] where P=(Fo^2^+2Fc^2^)/3'
_refine_ls_weighting_scheme calc
_refine_ls_wR_factor_gt 0.1232
_refine_ls_wR_factor_ref 0.1322
_reflns_number_gt 1773
_reflns_number_total 2108
_reflns_threshold_expression >2sigma(I)
_cod_data_source_file cg800936dsup13.cif
_cod_data_source_block ts468a
_cod_depositor_comments
;
The following automatic conversions were performed:

'_symmetry_cell_setting' value 'Monoclinic' changed to 'monoclinic'
according to /home/saulius/struct/CIF-dictionaries/cif_core.dic
dictionary named 'cif_core.dic' version 2.4.2 from 2011-04-26.

Automatic conversion script
Id: cif_fix_values 1891 2012-01-12 08:04:46Z andrius 
;
_cod_original_cell_volume 922.6(3)
_cod_original_sg_symbol_H-M P2(1)/c
_cod_database_code 4509151

loop_
_symmetry_equiv_pos_as_xyz
'x, y, z'
'-x, y+1/2, -z+1/2'
'-x, -y, -z'
'x, -y-1/2, z-1/2'

loop_
_atom_site_label
_atom_site_type_symbol
_atom_site_fract_x
_atom_site_fract_y
_atom_site_fract_z
_atom_site_U_iso_or_equiv
_atom_site_adp_type
_atom_site_occupancy
_atom_site_symmetry_multiplicity
_atom_site_calc_flag
_atom_site_refinement_flags
N11 N 0.31636(11) 0.5270(2) 0.67903(9) 0.0294(3) Uani 1 1 d .
C11 C 0.27840(14) 0.7302(3) 0.63908(12) 0.0313(4) Uani 1 1 d .
H11 H 0.2068 0.7892 0.6468 0.038 Uiso 1 1 calc R
C12 C 0.33775(13) 0.8582(3) 0.58739(11) 0.0283(4) Uani 1 1 d .
H12 H 0.3058 0.9992 0.5590 0.034 Uiso 1 1 calc R
C13 C 0.44503(13) 0.7794(2) 0.57701(10) 0.0233(3) Uani 1 1 d .
C14 C 0.48505(13) 0.5682(2) 0.61928(10) 0.0250(3) Uani 1 1 d .
H14 H 0.5577 0.5068 0.6146 0.030 Uiso 1 1 calc R
C15 C 0.41853(14) 0.4498(3) 0.66768(10) 0.0273(3) Uani 1 1 d .
H15 H 0.4466 0.3055 0.6945 0.033 Uiso 1 1 calc R
C16 C 0.51686(13) 0.9051(2) 0.52641(10) 0.0248(3) Uani 1 1 d .
H16 H 0.5937 0.8466 0.5317 0.030 Uiso 1 1 calc R
O21 O 0.23015(10) 0.21790(18) 0.78436(8) 0.0323(3) Uani 1 1 d .
H21 H 0.2463 0.3251 0.7402 0.048 Uiso 1 1 d R
C21 C 0.16552(13) 0.3010(3) 0.84149(11) 0.0257(3) Uani 1 1 d .
C22 C 0.10908(14) 0.5102(3) 0.82470(11) 0.0311(4) Uani 1 1 d .
H22 H 0.1145 0.6022 0.7706 0.037 Uiso 1 1 calc R
C23 C 0.04521(14) 0.5850(3) 0.88593(11) 0.0301(4) Uani 1 1 d .
H23 H 0.0075 0.7285 0.8727 0.036 Uiso 1 1 calc R
C24 C 0.03387(12) 0.4579(2) 0.96657(10) 0.0236(3) Uani 1 1 d .
C25 C 0.09056(14) 0.2472(3) 0.98171(11) 0.0285(4) Uani 1 1 d .
H25 H 0.0847 0.1544 1.0355 0.034 Uiso 1 1 calc R
C26 C 0.15493(14) 0.1697(3) 0.92075(12) 0.0290(4) Uani 1 1 d .
H26 H 0.1921 0.0256 0.9332 0.035 Uiso 1 1 calc R

loop_
_atom_site_aniso_label
_atom_site_aniso_U_11
_atom_site_aniso_U_22
_atom_site_aniso_U_33
_atom_site_aniso_U_23
_atom_site_aniso_U_13
_atom_site_aniso_U_12
N11 0.0312(7) 0.0313(7) 0.0270(6) 0.0023(5) 0.0112(5) -0.0040(5)
C11 0.0271(8) 0.0360(9) 0.0335(8) 0.0038(7) 0.0133(6) 0.0017(6)
C12 0.0276(7) 0.0272(8) 0.0305(7) 0.0050(6) 0.0097(6) 0.0023(6)
C13 0.0247(7) 0.0238(7) 0.0208(6) -0.0006(5) 0.0065(5) -0.0024(5)
C14 0.0281(7) 0.0243(7) 0.0231(6) -0.0010(5) 0.0091(6) 0.0012(6)
C15 0.0348(8) 0.0240(7) 0.0231(7) 0.0017(5) 0.0093(6) -0.0005(6)
C16 0.0233(7) 0.0259(7) 0.0261(7) 0.0015(6) 0.0093(6) 0.0008(6)
O21 0.0330(6) 0.0331(6) 0.0371(6) 0.0025(5) 0.0202(5) 0.0003(5)
C21 0.0211(7) 0.0296(8) 0.0276(7) -0.0010(6) 0.0093(6) -0.0041(6)
C22 0.0326(8) 0.0349(9) 0.0292(7) 0.0096(6) 0.0146(7) 0.0026(6)
C23 0.0307(8) 0.0284(8) 0.0321(8) 0.0083(6) 0.0112(6) 0.0046(6)
C24 0.0182(6) 0.0258(7) 0.0262(7) 0.0018(6) 0.0062(5) -0.0046(5)
C25 0.0300(8) 0.0270(8) 0.0314(7) 0.0061(6) 0.0140(6) -0.0024(6)
C26 0.0290(8) 0.0233(7) 0.0371(8) 0.0032(6) 0.0140(6) -0.0013(6)

loop_
_atom_type_symbol
_atom_type_description
_atom_type_scat_dispersion_real
_atom_type_scat_dispersion_imag
_atom_type_scat_source
C C 0.0033 0.0016 'International Tables Vol C Tables 4.2.6.8 and 6.1.1.4'
H H 0.0000 0.0000 'International Tables Vol C Tables 4.2.6.8 and 6.1.1.4'
N N 0.0061 0.0033 'International Tables Vol C Tables 4.2.6.8 and 6.1.1.4'
O O 0.0106 0.0060 'International Tables Vol C Tables 4.2.6.8 and 6.1.1.4'

loop_
_geom_angle_atom_site_label_1
_geom_angle_atom_site_label_2
_geom_angle_atom_site_label_3
_geom_angle
_geom_angle_site_symmetry_1
_geom_angle_site_symmetry_3
C11 N11 C15 116.66(13) . .
N11 C11 C12 123.57(14) . .
C11 C12 C13 119.73(14) . .
C12 C13 C14 116.68(13) . .
C12 C13 C16 124.04(13) . .
C14 C13 C16 119.28(13) . .
C15 C14 C13 119.62(14) . .
N11 C15 C14 123.70(14) . .
C16 C16 C13 125.38(17) 3_676 .
O21 C21 C26 118.25(14) . .
O21 C21 C22 123.48(13) . .
C26 C21 C22 118.27(14) . .
C23 C22 C21 120.53(14) . .
C22 C23 C24 122.51(14) . .
C23 C24 C25 116.08(13) . .
C23 C24 C24 122.07(16) . 3_567
C25 C24 C24 121.84(16) . 3_567
C26 C25 C24 122.05(13) . .
C25 C26 C21 120.55(14) . .

loop_
_geom_bond_atom_site_label_1
_geom_bond_atom_site_label_2
_geom_bond_distance
_geom_bond_site_symmetry_2
N11 C11 1.342(2) .
N11 C15 1.343(2) .
C11 C12 1.380(2) .
C12 C13 1.396(2) .
C13 C14 1.3997(19) .
C13 C16 1.466(2) .
C14 C15 1.378(2) .
C16 C16 1.334(3) 3_676
O21 C21 1.3579(18) .
C21 C26 1.390(2) .
C21 C22 1.391(2) .
C22 C23 1.379(2) .
C23 C24 1.395(2) .
C24 C25 1.400(2) .
C24 C24 1.493(3) 3_567
C25 C26 1.386(2) .

loop_
_geom_hbond_atom_site_label_D
_geom_hbond_atom_site_label_H
_geom_hbond_atom_site_label_A
_geom_hbond_distance_DH
_geom_hbond_distance_HA
_geom_hbond_distance_DA
_geom_hbond_angle_DHA
O21 H21 N11 0.95 1.81 2.7384(17) 165.0

loop_
_geom_torsion_atom_site_label_1
_geom_torsion_atom_site_label_2
_geom_torsion_atom_site_label_3
_geom_torsion_atom_site_label_4
_geom_torsion
_geom_torsion_site_symmetry_1
_geom_torsion_site_symmetry_4
C15 N11 C11 C12 0.7(2) . .
N11 C11 C12 C13 -1.7(2) . .
C11 C12 C13 C14 1.2(2) . .
C11 C12 C13 C16 -178.01(14) . .
C12 C13 C14 C15 0.2(2) . .
C16 C13 C14 C15 179.48(13) . .
C11 N11 C15 C14 0.8(2) . .
C13 C14 C15 N11 -1.3(2) . .
C12 C13 C16 C16 -8.6(3) . 3_676
C14 C13 C16 C16 172.17(17) . 3_676
O21 C21 C22 C23 -179.70(14) . .
C26 C21 C22 C23 0.5(2) . .
C21 C22 C23 C24 0.0(2) . .
C22 C23 C24 C25 -0.5(2) . .
C22 C23 C24 C24 179.00(16) . 3_567
C23 C24 C25 C26 0.5(2) . .
C24 C24 C25 C26 -179.07(16) 3_567 .
C24 C25 C26 C21 0.1(2) . .
O21 C21 C26 C25 179.63(13) . .
C22 C21 C26 C25 -0.6(2) . .
